data_1523981
loop_
_publ_author_name
'Amit, M.'
'Makovsky, J.'
'Horowitz, A.'

_publ_section_title
;
 Preparation and crystal structure of K Fe Cl3 and K Fe Br3
;
_journal_name_full 'Israel Journal of Chemistry'
_journal_page_first 827
_journal_page_last 830
_journal_volume 12
_journal_year 1974
_chemical_compound_source Synthetic
_chemical_formula_sum 'Cl3 Fe K'
_chemical_name_mineral Javorieite
_chemical_name_systematic 'K Fe Cl3'
_space_group_IT_number 62
_symmetry_space_group_name_Hall '-P 2ac 2n'
_symmetry_space_group_name_H-M 'P n m a'
_cell_angle_alpha 90
_cell_angle_beta 90
_cell_angle_gamma 90
_cell_formula_units_Z 4
_cell_length_a 8.712
_cell_length_b 3.845
_cell_length_c 14.15
_cell_volume 473.992
_citation_journal_id_ASTM ISJCAT
_database_code_amcsd 0020630
_exptl_crystal_density_diffrn 2.821
_cod_data_source_file Amit_ISJCAT_1974_584.cif
_cod_data_source_block Cl3Fe1K1
_cod_original_cell_volume 473.9916
_cod_original_formula_sum 'Cl3 Fe1 K1'
_cod_database_code 1523981

loop_
_space_group_symop_operation_xyz
x,y,z
-x+1/2,-y,z+1/2
x+1/2,-y+1/2,-z+1/2
-x,y+1/2,-z
-x,-y,-z
x-1/2,y,-z-1/2
-x-1/2,y-1/2,z-1/2
x,-y-1/2,z

loop_
_atom_site_label
_atom_site_type_symbol
_atom_site_fract_x
_atom_site_fract_y
_atom_site_fract_z
_atom_site_occupancy
_atom_site_U_iso_or_equiv
K1 K+1 0.438 0.25 0.825 1 0.0
Cl3 Cl-1 0.012 0.25 0.904 1 0.0
Fe1 Fe+2 0.171 0.25 0.051 1 0.0
Cl1 Cl-1 0.265 0.25 0.218 1 0.0
Cl2 Cl-1 0.17 0.25 0.496 1 0.0

loop_
_cod_related_entry_id
_cod_related_entry_database
_cod_related_entry_code
1 AMCSD 0020630
